data_4131150
loop_
_publ_author_name
'Axtell, Jonathan C.'
'Kirlikovali, Kent O.'
'Djurovich, Peter I.'
'Jung, Dahee'
'Nguyen, Vinh T.'
'Munekiyo, Brian'
'Royappa, A. Timothy'
'Rheingold, Arnold L.'
'Spokoyny, Alexander M.'

_publ_section_title
;
 Blue Phosphorescent Zwitterionic Iridium(III) Complexes Featuring Weakly
 Coordinating nido-Carborane-Based Ligands.
;
_journal_issue 48
_journal_name_full 'Journal of the American Chemical Society'
_journal_page_first 15758
_journal_page_last 15765
_journal_paper_doi 10.1021/jacs.6b10232
_journal_volume 138
_journal_year 2016
_chemical_formula_moiety 'C29 H31 B9 Ir N3'
_chemical_formula_sum 'C29 H24 B9 Ir N3'
_chemical_formula_weight 704.00
_space_group_crystal_system monoclinic
_space_group_IT_number 14
_space_group_name_Hall '-P 2ybc'
_space_group_name_H-M_alt 'P 1 21/c 1'
_atom_sites_solution_hydrogens mixed
_atom_sites_solution_primary direct
_audit_creation_date 2016-09-15
_audit_creation_method
;
Olex2 1.2
(compiled 2016.09.09 svn.r3337 for OlexSys, GUI svn.r5227)
;
_cell_angle_alpha 90
_cell_angle_beta 104.348(3)
_cell_angle_gamma 90
_cell_formula_units_Z 4
_cell_length_a 12.8325(10)
_cell_length_b 13.1926(9)
_cell_length_c 17.1543(11)
_cell_measurement_reflns_used 8786
_cell_measurement_temperature 100
_cell_measurement_theta_max 24.32
_cell_measurement_theta_min 2.25
_cell_volume 2813.5(3)
_computing_cell_refinement 'SAINT v8.34A (Bruker, 2013)'
_computing_data_collection 'APEX2 v2013.6-2 (Bruker, 2013)'
_computing_data_reduction 'SAINT v8.34A (Bruker, 2013)'
_computing_molecular_graphics 'Olex2 (Dolomanov et al., 2009)'
_computing_publication_material 'Olex2 (Dolomanov et al., 2009)'
_computing_structure_refinement 'XH (Sheldrick, 2008)'
_computing_structure_solution 'ShelXT (Sheldrick, 2015)'
_diffrn_ambient_temperature 100.0
_diffrn_detector 'Bruker APEX-II CCD'
_diffrn_detector_area_resol_mean 7.9
_diffrn_detector_type 'CCD Area Detector'
_diffrn_measured_fraction_theta_full 1.000
_diffrn_measured_fraction_theta_max 0.999
_diffrn_measurement_device 'Kappa Four-Circle Diffractometer'
_diffrn_measurement_device_type 'Bruker APEX II Ultra'
_diffrn_measurement_method '\w and \f scans'
_diffrn_radiation_monochromator 'Double Bounce Multilayer Mirrors'
_diffrn_radiation_probe x-ray
_diffrn_radiation_type MoK\a
_diffrn_radiation_wavelength 0.71073
_diffrn_reflns_av_R_equivalents 0.0611
_diffrn_reflns_av_unetI/netI 0.0414
_diffrn_reflns_Laue_measured_fraction_full 1.000
_diffrn_reflns_Laue_measured_fraction_max 0.999
_diffrn_reflns_limit_h_max 17
_diffrn_reflns_limit_h_min -17
_diffrn_reflns_limit_k_max 17
_diffrn_reflns_limit_k_min -17
_diffrn_reflns_limit_l_max 22
_diffrn_reflns_limit_l_min -22
_diffrn_reflns_number 50381
_diffrn_reflns_point_group_measured_fraction_full 1.000
_diffrn_reflns_point_group_measured_fraction_max 0.999
_diffrn_reflns_theta_full 26.000
_diffrn_reflns_theta_max 28.342
_diffrn_reflns_theta_min 1.638
_diffrn_source 'Micro Focus Rotating Anode'
_diffrn_source_type 'Bruker TXS'
_diffrn_standards_number 0
_exptl_absorpt_coefficient_mu 4.772
_exptl_absorpt_correction_T_max 0.1112
_exptl_absorpt_correction_T_min 0.0432
_exptl_absorpt_correction_type multi-scan
_exptl_absorpt_process_details SADABS
_exptl_crystal_colour colourless
_exptl_crystal_colour_primary colourless
_exptl_crystal_density_diffrn 1.662
_exptl_crystal_description block
_exptl_crystal_F_000 1364
_exptl_crystal_size_max 0.15
_exptl_crystal_size_mid 0.06
_exptl_crystal_size_min 0.03
_refine_diff_density_max 2.753
_refine_diff_density_min -0.874
_refine_diff_density_rms 0.134
_refine_ls_extinction_method none
_refine_ls_goodness_of_fit_ref 1.064
_refine_ls_hydrogen_treatment mixed
_refine_ls_matrix_type full
_refine_ls_number_parameters 423
_refine_ls_number_reflns 7016
_refine_ls_number_restraints 0
_refine_ls_restrained_S_all 1.064
_refine_ls_R_factor_all 0.0455
_refine_ls_R_factor_gt 0.0312
_refine_ls_shift/su_max 0.001
_refine_ls_shift/su_mean 0.000
_refine_ls_structure_factor_coef Fsqd
_refine_ls_weighting_details 'w=1/[\s^2^(Fo^2^)+(0.0305P)^2^+2.1802P] where P=(Fo^2^+2Fc^2^)/3'
_refine_ls_weighting_scheme calc
_refine_ls_wR_factor_gt 0.0671
_refine_ls_wR_factor_ref 0.0734
_reflns_Friedel_coverage 0.000
_reflns_number_gt 5636
_reflns_number_total 7016
_reflns_threshold_expression 'I > 2\s(I)'
_cod_data_source_file ja6b10232_si_002.cif
_cod_data_source_block 2c
_cod_depositor_comments
;
The following automatic conversions were performed:

data item '_diffrn_radiation_probe' value 'X-ray' was changed to
'x-ray' in accordance with the
/home/saulius/struct/COD-crude-data/automatic-downloads/DataCite-retrospective/ACS/depositions/lib/dictionaries/cif_core.dic
dictionary named 'cif_core.dic' version 2.4.2 last updated on
2011-04-26.

Automatic conversion script
Id: cif_fix_values 6909 2019-04-08 15:41:33Z antanas 
;
_cod_database_code 4131150
_shelx_space_group_comment
;
The symmetry employed for this shelxl refinement is uniquely defined
by the following loop, which should always be used as a source of
symmetry information in preference to the above space-group names.
They are only intended as comments.
;
_shelx_estimated_absorpt_t_max 0.870
_shelx_estimated_absorpt_t_min 0.535
_olex2_refinement_description
;
1. Fixed Uiso
 At 1.2 times of:
  All C(H) groups
2.a Aromatic/amide H refined with riding coordinates:
 C4(H4), C5(H5), C6(H6), C7(H7), C8(H8), C9(H9), C10(H10), C11(H11), C14(H14),
 C15(H15), C16(H16), C17(H17), C20(H20), C21(H21), C22(H22), C23(H23), C26(H26),
  C27(H27), C28(H28), C29(H29)
;
_shelx_shelxl_version_number 2014/7
_olex2_submission_special_instructions 'No special instructions were received'

loop_
_space_group_symop_operation_xyz
'x, y, z'
'-x, y+1/2, -z+1/2'
'-x, -y, -z'
'x, -y-1/2, z-1/2'

loop_
_atom_site_label
_atom_site_type_symbol
_atom_site_fract_x
_atom_site_fract_y
_atom_site_fract_z
_atom_site_U_iso_or_equiv
_atom_site_adp_type
_atom_site_occupancy
_atom_site_site_symmetry_order
_atom_site_calc_flag
_atom_site_refinement_flags_posn
Ir1 Ir 0.67785(2) 0.49017(2) 0.26494(2) 0.01936(5) Uani 1 1 d .
N1 N 0.7899(3) 0.4297(2) 0.35991(18) 0.0204(7) Uani 1 1 d .
N2 N 0.5481(3) 0.5461(2) 0.18000(19) 0.0240(7) Uani 1 1 d .
N3 N 0.6779(3) 0.3590(2) 0.18871(18) 0.0195(7) Uani 1 1 d .
C1 C 0.9715(3) 0.3683(3) 0.2043(2) 0.0249(8) Uani 1 1 d .
C2 C 0.8545(3) 0.4108(3) 0.1763(2) 0.0218(8) Uani 1 1 d .
C3 C 0.7646(3) 0.3356(3) 0.1603(2) 0.0208(8) Uani 1 1 d .
C4 C 0.7686(3) 0.2438(3) 0.1212(2) 0.0228(8) Uani 1 1 d .
H4 H 0.8307 0.2272 0.1030 0.027 Uiso 1 1 calc R
C5 C 0.6846(3) 0.1769(3) 0.1087(2) 0.0257(9) Uani 1 1 d .
H5 H 0.6881 0.1141 0.0825 0.031 Uiso 1 1 calc R
C6 C 0.5944(3) 0.2025(3) 0.1348(2) 0.0266(9) Uani 1 1 d .
H6 H 0.5339 0.1587 0.1256 0.032 Uiso 1 1 calc R
C7 C 0.5949(3) 0.2937(3) 0.1746(2) 0.0244(8) Uani 1 1 d .
H7 H 0.5333 0.3111 0.1931 0.029 Uiso 1 1 calc R
C8 C 0.8336(3) 0.3358(3) 0.3608(2) 0.0234(8) Uani 1 1 d .
H8 H 0.8136 0.2953 0.3136 0.028 Uiso 1 1 calc R
C9 C 0.9049(3) 0.2974(3) 0.4264(2) 0.0254(9) Uani 1 1 d .
H9 H 0.9357 0.2323 0.4245 0.030 Uiso 1 1 calc R
C10 C 0.9319(3) 0.3548(3) 0.4961(2) 0.0237(8) Uani 1 1 d .
H10 H 0.9815 0.3295 0.5427 0.028 Uiso 1 1 calc R
C11 C 0.8858(3) 0.4491(3) 0.4972(2) 0.0234(8) Uani 1 1 d .
H11 H 0.9022 0.4883 0.5452 0.028 Uiso 1 1 calc R
C12 C 0.8156(3) 0.4870(3) 0.4283(2) 0.0200(8) Uani 1 1 d .
C13 C 0.7676(3) 0.5877(3) 0.4186(2) 0.0215(8) Uani 1 1 d .
C14 C 0.7915(3) 0.6624(3) 0.4781(2) 0.0266(9) Uani 1 1 d .
H14 H 0.8371 0.6470 0.5294 0.032 Uiso 1 1 calc R
C15 C 0.7492(4) 0.7580(3) 0.4625(2) 0.0303(10) Uani 1 1 d .
H15 H 0.7641 0.8084 0.5033 0.036 Uiso 1 1 calc R
C16 C 0.6849(3) 0.7806(3) 0.3874(2) 0.0296(9) Uani 1 1 d .
H16 H 0.6576 0.8474 0.3764 0.036 Uiso 1 1 calc R
C17 C 0.6595(3) 0.7071(3) 0.3271(2) 0.0278(9) Uani 1 1 d .
H17 H 0.6154 0.7243 0.2757 0.033 Uiso 1 1 calc R
C18 C 0.6986(3) 0.6084(3) 0.3420(2) 0.0216(8) Uani 1 1 d .
C19 C 0.5565(3) 0.4439(3) 0.3131(2) 0.0227(8) Uani 1 1 d .
C20 C 0.5633(3) 0.3927(3) 0.3848(2) 0.0284(9) Uani 1 1 d .
H20 H 0.6315 0.3703 0.4156 0.034 Uiso 1 1 calc R
C21 C 0.4713(3) 0.3734(3) 0.4125(3) 0.0315(10) Uani 1 1 d .
H21 H 0.4781 0.3407 0.4628 0.038 Uiso 1 1 calc R
C22 C 0.3713(4) 0.4013(3) 0.3674(3) 0.0327(10) Uani 1 1 d .
H22 H 0.3089 0.3857 0.3854 0.039 Uiso 1 1 calc R
C23 C 0.3623(3) 0.4522(3) 0.2959(3) 0.0294(9) Uani 1 1 d .
H23 H 0.2935 0.4722 0.2646 0.035 Uiso 1 1 calc R
C24 C 0.4551(3) 0.4748(3) 0.2692(2) 0.0226(8) Uani 1 1 d .
C25 C 0.4503(3) 0.5311(3) 0.1953(2) 0.0253(9) Uani 1 1 d .
C26 C 0.3567(4) 0.5661(3) 0.1410(3) 0.0319(10) Uani 1 1 d .
H26 H 0.2887 0.5583 0.1530 0.038 Uiso 1 1 calc R
C27 C 0.3636(4) 0.6115(3) 0.0708(3) 0.0350(11) Uani 1 1 d .
H27 H 0.3004 0.6353 0.0339 0.042 Uiso 1 1 calc R
C28 C 0.4623(4) 0.6227(3) 0.0538(3) 0.0351(11) Uani 1 1 d .
H28 H 0.4676 0.6518 0.0043 0.042 Uiso 1 1 calc R
C29 C 0.5541(4) 0.5909(3) 0.1099(2) 0.0306(10) Uani 1 1 d .
H29 H 0.6225 0.6005 0.0990 0.037 Uiso 1 1 calc R
B1 B 0.9226(4) 0.6041(3) 0.1756(3) 0.0255(10) Uani 1 1 d .
B2 B 0.8398(4) 0.5213(3) 0.2119(3) 0.0217(9) Uani 1 1 d .
B3 B 0.9658(4) 0.5579(3) 0.2759(3) 0.0259(10) Uani 1 1 d .
B4 B 1.0588(4) 0.5555(4) 0.2130(3) 0.0281(10) Uani 1 1 d .
B5 B 0.9854(4) 0.5330(4) 0.1104(3) 0.0301(11) Uani 1 1 d .
B6 B 0.8489(4) 0.5120(3) 0.1102(3) 0.0232(9) Uani 1 1 d .
B7 B 1.0623(4) 0.4355(4) 0.1665(3) 0.0297(11) Uani 1 1 d .
B8 B 0.9343(4) 0.4079(3) 0.1068(3) 0.0267(10) Uani 1 1 d .
B9 B 1.0484(4) 0.4433(4) 0.2705(3) 0.0287(10) Uani 1 1 d .
H1 H 0.985(4) 0.300(3) 0.210(3) 0.040(13) Uiso 1 1 d .
H3A H 0.978(4) 0.615(3) 0.326(3) 0.040(13) Uiso 1 1 d .
H9A H 1.110(3) 0.412(3) 0.314(2) 0.017(10) Uiso 1 1 d .
H1A H 0.903(3) 0.678(3) 0.162(2) 0.015(9) Uiso 1 1 d .
H4A H 1.126(3) 0.602(3) 0.222(2) 0.014(9) Uiso 1 1 d .
H8A H 0.920(3) 0.355(3) 0.058(2) 0.017(10) Uiso 1 1 d .
H6A H 0.778(4) 0.523(3) 0.066(3) 0.027(11) Uiso 1 1 d .
H7A H 1.126(3) 0.393(3) 0.152(2) 0.032(12) Uiso 1 1 d .
H5A H 1.010(3) 0.566(3) 0.061(3) 0.037(12) Uiso 1 1 d .
H2 H 0.758(4) 0.557(3) 0.210(2) 0.034(12) Uiso 1 1 d .
H3B H 0.972(4) 0.470(3) 0.302(3) 0.035(12) Uiso 1 1 d .

loop_
_atom_site_aniso_label
_atom_site_aniso_U_11
_atom_site_aniso_U_22
_atom_site_aniso_U_33
_atom_site_aniso_U_23
_atom_site_aniso_U_13
_atom_site_aniso_U_12
Ir1 0.02193(8) 0.01681(8) 0.01812(9) 0.00060(5) 0.00264(6) 0.00046(6)
N1 0.0215(17) 0.0193(15) 0.0205(16) 0.0016(12) 0.0053(13) -0.0013(12)
N2 0.0287(19) 0.0171(15) 0.0220(17) -0.0013(13) -0.0017(14) 0.0018(13)
N3 0.0230(18) 0.0170(15) 0.0175(16) -0.0004(12) 0.0032(13) -0.0003(12)
C1 0.026(2) 0.023(2) 0.027(2) -0.0003(16) 0.0085(17) 0.0015(16)
C2 0.028(2) 0.0175(17) 0.020(2) 0.0036(14) 0.0068(16) -0.0011(15)
C3 0.029(2) 0.0180(18) 0.0147(18) 0.0008(14) 0.0031(16) -0.0005(15)
C4 0.031(2) 0.0187(18) 0.021(2) 0.0009(14) 0.0103(17) 0.0005(15)
C5 0.038(3) 0.0134(17) 0.024(2) -0.0004(15) 0.0061(18) -0.0009(16)
C6 0.033(2) 0.0197(19) 0.027(2) -0.0006(15) 0.0060(18) -0.0059(16)
C7 0.028(2) 0.0197(18) 0.024(2) 0.0004(15) 0.0042(17) -0.0013(15)
C8 0.030(2) 0.0173(18) 0.024(2) 0.0014(15) 0.0072(17) 0.0025(15)
C9 0.033(2) 0.0189(18) 0.027(2) 0.0057(15) 0.0127(18) 0.0061(16)
C10 0.025(2) 0.0251(19) 0.0199(19) 0.0047(15) 0.0034(16) 0.0040(15)
C11 0.027(2) 0.0246(19) 0.0182(19) -0.0001(15) 0.0054(16) -0.0013(16)
C12 0.0190(18) 0.0207(18) 0.0204(19) 0.0008(14) 0.0053(15) -0.0037(14)
C13 0.023(2) 0.0186(18) 0.022(2) -0.0024(14) 0.0048(16) 0.0002(14)
C14 0.024(2) 0.030(2) 0.026(2) -0.0020(16) 0.0071(17) -0.0004(16)
C15 0.037(3) 0.021(2) 0.032(2) -0.0090(17) 0.008(2) -0.0033(17)
C16 0.033(2) 0.0165(18) 0.039(2) -0.0007(16) 0.007(2) 0.0060(16)
C17 0.030(2) 0.0209(19) 0.030(2) 0.0015(16) 0.0043(18) 0.0035(16)
C18 0.023(2) 0.0198(18) 0.021(2) -0.0015(14) 0.0032(16) -0.0013(15)
C19 0.028(2) 0.0152(17) 0.026(2) -0.0044(15) 0.0082(17) -0.0006(15)
C20 0.026(2) 0.025(2) 0.033(2) 0.0026(17) 0.0052(18) 0.0022(16)
C21 0.031(2) 0.032(2) 0.032(2) 0.0066(18) 0.0092(19) -0.0033(18)
C22 0.029(2) 0.031(2) 0.041(3) -0.0021(19) 0.015(2) -0.0031(18)
C23 0.024(2) 0.023(2) 0.037(2) -0.0107(18) 0.0000(18) -0.0016(16)
C24 0.026(2) 0.0197(18) 0.0211(19) -0.0051(15) 0.0031(16) -0.0036(15)
C25 0.029(2) 0.0182(18) 0.027(2) -0.0088(16) 0.0047(17) -0.0003(15)
C26 0.032(2) 0.026(2) 0.034(2) 0.0011(17) 0.0004(19) 0.0000(17)
C27 0.037(3) 0.025(2) 0.035(2) 0.0011(18) -0.006(2) 0.0042(18)
C28 0.048(3) 0.028(2) 0.025(2) 0.0064(17) 0.000(2) 0.003(2)
C29 0.038(3) 0.025(2) 0.026(2) 0.0030(16) 0.0028(19) 0.0044(18)
B1 0.032(3) 0.021(2) 0.024(2) -0.0020(18) 0.008(2) -0.0063(18)
B2 0.027(2) 0.020(2) 0.017(2) 0.0000(16) 0.0037(17) -0.0002(17)
B3 0.028(3) 0.022(2) 0.025(2) 0.0024(18) 0.0020(19) -0.0029(18)
B4 0.033(3) 0.029(2) 0.023(2) -0.0022(19) 0.008(2) -0.003(2)
B5 0.045(3) 0.023(2) 0.025(2) -0.0084(19) 0.014(2) -0.010(2)
B6 0.035(3) 0.018(2) 0.015(2) -0.0015(16) 0.0045(19) -0.0051(18)
B7 0.030(3) 0.025(2) 0.038(3) -0.004(2) 0.014(2) -0.0031(19)
B8 0.039(3) 0.021(2) 0.023(2) -0.0048(18) 0.014(2) -0.0020(19)
B9 0.025(3) 0.027(2) 0.034(3) -0.002(2) 0.007(2) -0.0002(19)

loop_
_atom_type_symbol
_atom_type_description
_atom_type_scat_dispersion_real
_atom_type_scat_dispersion_imag
_atom_type_scat_source
C C 0.0033 0.0016 'International Tables Vol C Tables 4.2.6.8 and 6.1.1.4'
H H 0.0000 0.0000 'International Tables Vol C Tables 4.2.6.8 and 6.1.1.4'
B B 0.0013 0.0007 'International Tables Vol C Tables 4.2.6.8 and 6.1.1.4'
Ir Ir -1.4442 7.9887 'International Tables Vol C Tables 4.2.6.8 and 6.1.1.4'
N N 0.0061 0.0033 'International Tables Vol C Tables 4.2.6.8 and 6.1.1.4'

loop_
_geom_angle_atom_site_label_1
_geom_angle_atom_site_label_2
_geom_angle_atom_site_label_3
_geom_angle
N1 Ir1 N2 170.99(13)
N1 Ir1 N3 93.65(11)
N1 Ir1 B2 82.55(13)
N1 Ir1 H2 103.3(14)
N2 Ir1 N3 88.87(12)
N2 Ir1 B2 106.45(14)
N2 Ir1 H2 85.4(14)
N3 Ir1 B2 77.70(13)
N3 Ir1 H2 89.5(13)
C18 Ir1 N1 80.08(13)
C18 Ir1 N2 97.98(14)
C18 Ir1 N3 172.45(14)
C18 Ir1 C19 87.44(15)
C18 Ir1 B2 97.18(15)
C18 Ir1 H2 87.9(13)
C19 Ir1 N1 90.99(14)
C19 Ir1 N2 80.11(15)
C19 Ir1 N3 96.93(13)
C19 Ir1 B2 171.26(14)
C19 Ir1 H2 164.0(14)
B2 Ir1 H2 24.6(14)
C8 N1 Ir1 124.8(3)
C8 N1 C12 119.0(3)
C12 N1 Ir1 116.1(2)
C25 N2 Ir1 115.8(3)
C29 N2 Ir1 124.6(3)
C29 N2 C25 119.5(3)
C3 N3 Ir1 121.4(2)
C7 N3 Ir1 120.1(3)
C7 N3 C3 118.3(3)
C2 C1 B7 112.9(3)
C2 C1 B8 64.8(3)
C2 C1 B9 111.3(3)
C2 C1 H1 122(3)
B7 C1 H1 115(3)
B8 C1 B7 61.4(3)
B8 C1 H1 114(3)
B9 C1 B7 66.4(3)
B9 C1 B8 117.9(3)
B9 C1 H1 117(3)
C1 C2 B2 113.7(3)
C1 C2 B6 110.9(3)
C1 C2 B8 61.5(3)
C3 C2 C1 117.2(3)
C3 C2 B2 120.9(3)
C3 C2 B6 118.9(3)
C3 C2 B8 114.5(3)
B2 C2 B6 64.1(2)
B2 C2 B8 114.9(3)
B6 C2 B8 60.7(3)
N3 C3 C2 116.6(3)
N3 C3 C4 120.2(3)
C4 C3 C2 123.2(4)
C3 C4 H4 119.5
C5 C4 C3 121.0(4)
C5 C4 H4 119.5
C4 C5 H5 120.6
C4 C5 C6 118.8(4)
C6 C5 H5 120.6
C5 C6 H6 120.9
C5 C6 C7 118.1(4)
C7 C6 H6 120.9
N3 C7 C6 123.5(4)
N3 C7 H7 118.2
C6 C7 H7 118.2
N1 C8 H8 118.7
N1 C8 C9 122.6(4)
C9 C8 H8 118.7
C8 C9 H9 120.5
C8 C9 C10 119.0(3)
C10 C9 H9 120.5
C9 C10 H10 120.4
C11 C10 C9 119.2(3)
C11 C10 H10 120.4
C10 C11 H11 119.9
C10 C11 C12 120.2(3)
C12 C11 H11 119.9
N1 C12 C11 120.0(3)
N1 C12 C13 113.6(3)
C11 C12 C13 126.3(3)
C14 C13 C12 123.3(3)
C14 C13 C18 121.0(3)
C18 C13 C12 115.6(3)
C13 C14 H14 120.0
C15 C14 C13 120.0(4)
C15 C14 H14 120.0
C14 C15 H15 120.1
C14 C15 C16 119.8(4)
C16 C15 H15 120.1
C15 C16 H16 119.4
C15 C16 C17 121.2(4)
C17 C16 H16 119.4
C16 C17 H17 119.8
C18 C17 C16 120.3(4)
C18 C17 H17 119.8
C13 C18 Ir1 114.1(3)
C17 C18 Ir1 128.1(3)
C17 C18 C13 117.6(3)
C20 C19 Ir1 128.4(3)
C20 C19 C24 117.9(4)
C24 C19 Ir1 113.6(3)
C19 C20 H20 119.5
C19 C20 C21 121.1(4)
C21 C20 H20 119.5
C20 C21 H21 119.7
C22 C21 C20 120.5(4)
C22 C21 H21 119.7
C21 C22 H22 120.2
C21 C22 C23 119.5(4)
C23 C22 H22 120.2
C22 C23 H23 120.0
C22 C23 C24 120.1(4)
C24 C23 H23 120.0
C19 C24 C23 120.9(4)
C19 C24 C25 116.9(4)
C23 C24 C25 122.2(4)
N2 C25 C24 113.6(3)
N2 C25 C26 120.2(4)
C26 C25 C24 126.1(4)
C25 C26 H26 120.1
C27 C26 C25 119.8(4)
C27 C26 H26 120.1
C26 C27 H27 120.1
C26 C27 C28 119.8(4)
C28 C27 H27 120.1
C27 C28 H28 120.4
C27 C28 C29 119.3(4)
C29 C28 H28 120.4
N2 C29 C28 121.3(4)
N2 C29 H29 119.4
C28 C29 H29 119.4
B2 B1 B3 60.8(3)
B2 B1 B4 105.7(3)
B2 B1 B5 107.6(3)
B2 B1 B6 61.1(3)
B2 B1 H1A 123(2)
B3 B1 B4 59.8(3)
B3 B1 B5 110.1(3)
B3 B1 H1A 123(2)
B4 B1 H1A 125(2)
B5 B1 B4 59.7(3)
B5 B1 H1A 119(2)
B6 B1 B3 111.7(3)
B6 B1 B4 107.3(3)
B6 B1 B5 59.7(3)
B6 B1 H1A 117(2)
Ir1 B2 H2 41(2)
C2 B2 Ir1 100.1(2)
C2 B2 B1 107.1(3)
C2 B2 B3 107.8(3)
C2 B2 B6 61.6(2)
C2 B2 H2 124(2)
B1 B2 Ir1 150.2(3)
B1 B2 B3 60.6(3)
B1 B2 B6 60.0(3)
B1 B2 H2 111(2)
B3 B2 Ir1 121.9(3)
B3 B2 H2 126(2)
B6 B2 Ir1 127.4(3)
B6 B2 B3 110.7(3)
B6 B2 H2 106(2)
B1 B3 B2 58.6(3)
B1 B3 B4 61.3(3)
B1 B3 B9 105.9(3)
B1 B3 H3A 117(2)
B1 B3 H3B 131(2)
B2 B3 B4 105.1(3)
B2 B3 B9 100.9(3)
B2 B3 H3A 126(2)
B2 B3 H3B 87(2)
B4 B3 B9 58.9(3)
B4 B3 H3A 119(2)
B4 B3 H3B 102(2)
B9 B3 H3A 127(2)
B9 B3 H3B 43(2)
H3A B3 H3B 111(3)
B1 B4 H4A 122(2)
B3 B4 B1 58.9(3)
B3 B4 B5 109.0(3)
B3 B4 B9 62.3(3)
B3 B4 H4A 124(2)
B5 B4 B1 59.4(3)
B5 B4 H4A 116.8(19)
B7 B4 B1 106.5(3)
B7 B4 B3 112.3(3)
B7 B4 B5 58.7(3)
B7 B4 B9 61.8(3)
B7 B4 H4A 119(2)
B9 B4 B1 106.7(3)
B9 B4 B5 107.9(3)
B9 B4 H4A 125(2)
B1 B5 B4 60.8(3)
B1 B5 H5A 123(2)
B4 B5 H5A 121(2)
B6 B5 B1 59.1(3)
B6 B5 B4 107.7(3)
B6 B5 H5A 123(2)
B7 B5 B1 108.6(3)
B7 B5 B4 59.9(3)
B7 B5 B6 107.9(3)
B7 B5 B8 59.3(3)
B7 B5 H5A 120(2)
B8 B5 B1 106.8(3)
B8 B5 B4 106.7(3)
B8 B5 B6 59.8(3)
B8 B5 H5A 122(2)
C2 B6 B1 100.7(3)
C2 B6 B2 54.3(2)
C2 B6 B5 103.7(3)
C2 B6 B8 60.0(2)
C2 B6 H6A 118(2)
B1 B6 B2 58.9(2)
B1 B6 B5 61.1(3)
B1 B6 B8 108.5(3)
B1 B6 H6A 127(2)
B2 B6 H6A 116(2)
B5 B6 B2 107.0(3)
B5 B6 H6A 132(2)
B8 B6 B2 106.1(3)
B8 B6 B5 60.0(3)
B8 B6 H6A 122(2)
C1 B7 B4 101.3(3)
C1 B7 B5 104.1(3)
C1 B7 B8 59.0(3)
C1 B7 B9 54.8(3)
C1 B7 H7A 116(2)
B4 B7 B9 59.7(3)
B4 B7 H7A 133(2)
B5 B7 B4 61.3(3)
B5 B7 B9 108.3(3)
B5 B7 H7A 128(2)
B8 B7 B4 108.9(3)
B8 B7 B5 60.8(3)
B8 B7 B9 106.1(3)
B8 B7 H7A 115(2)
B9 B7 H7A 121(2)
C1 B8 C2 53.7(2)
C1 B8 B5 103.9(3)
C1 B8 B6 103.3(3)
C1 B8 B7 59.6(3)
C1 B8 H8A 121.3(19)
C2 B8 B5 103.2(3)
C2 B8 B6 59.2(2)
C2 B8 H8A 122(2)
B5 B8 H8A 129(2)
B6 B8 B5 60.1(3)
B6 B8 H8A 123(2)
B7 B8 C2 102.7(3)
B7 B8 B5 59.9(3)
B7 B8 B6 108.6(3)
B7 B8 H8A 124(2)
C1 B9 B3 105.8(3)
C1 B9 B4 103.4(3)
C1 B9 B7 58.8(3)
C1 B9 H9A 119(2)
C1 B9 H3B 94.1(19)
B3 B9 H9A 129(2)
B3 B9 H3B 41.2(19)
B4 B9 B3 58.7(3)
B4 B9 B7 58.5(3)
B4 B9 H9A 125(2)
B4 B9 H3B 99.8(19)
B7 B9 B3 106.7(3)
B7 B9 H9A 116(2)
B7 B9 H3B 134(2)
H9A B9 H3B 109(3)

loop_
_geom_bond_atom_site_label_1
_geom_bond_atom_site_label_2
_geom_bond_distance
Ir1 N1 2.049(3)
Ir1 N2 2.059(3)
Ir1 N3 2.169(3)
Ir1 C18 2.019(4)
Ir1 C19 2.029(4)
Ir1 B2 2.500(5)
Ir1 H2 1.79(4)
N1 C8 1.358(5)
N1 C12 1.366(5)
N2 C25 1.358(5)
N2 C29 1.360(5)
N3 C3 1.357(5)
N3 C7 1.344(5)
C1 C2 1.563(6)
C1 B7 1.715(6)
C1 B8 1.705(6)
C1 B9 1.639(6)
C1 H1 0.92(5)
C2 C3 1.494(5)
C2 B2 1.609(5)
C2 B6 1.742(5)
C2 B8 1.755(6)
C3 C4 1.391(5)
C4 H4 0.9500
C4 C5 1.369(5)
C5 H5 0.9500
C5 C6 1.381(6)
C6 H6 0.9500
C6 C7 1.383(5)
C7 H7 0.9500
C8 H8 0.9500
C8 C9 1.360(5)
C9 H9 0.9500
C9 C10 1.385(5)
C10 H10 0.9500
C10 C11 1.379(5)
C11 H11 0.9500
C11 C12 1.389(5)
C12 C13 1.457(5)
C13 C14 1.397(5)
C13 C18 1.417(5)
C14 H14 0.9500
C14 C15 1.374(5)
C15 H15 0.9500
C15 C16 1.380(6)
C16 H16 0.9500
C16 C17 1.396(5)
C17 H17 0.9500
C17 C18 1.396(5)
C19 C20 1.386(5)
C19 C24 1.394(5)
C20 H20 0.9500
C20 C21 1.402(6)
C21 H21 0.9500
C21 C22 1.374(6)
C22 H22 0.9500
C22 C23 1.378(6)
C23 H23 0.9500
C23 C24 1.409(6)
C24 C25 1.457(6)
C25 C26 1.403(6)
C26 H26 0.9500
C26 C27 1.368(6)
C27 H27 0.9500
C27 C28 1.376(6)
C28 H28 0.9500
C28 C29 1.388(6)
C29 H29 0.9500
B1 B2 1.743(6)
B1 B3 1.780(6)
B1 B4 1.823(7)
B1 B5 1.797(7)
B1 B6 1.762(6)
B1 H1A 1.02(4)
B2 B3 1.782(6)
B2 B6 1.781(6)
B2 H2 1.15(4)
B3 B4 1.797(7)
B3 B9 1.863(7)
B3 H3A 1.12(4)
B3 H3B 1.23(4)
B4 B5 1.803(7)
B4 B7 1.778(7)
B4 B9 1.801(7)
B4 H4A 1.04(4)
B5 B6 1.773(7)
B5 B7 1.756(7)
B5 B8 1.772(6)
B5 H5A 1.07(4)
B6 B8 1.768(7)
B6 H6A 1.04(4)
B7 B8 1.746(7)
B7 B9 1.839(7)
B7 H7A 1.07(4)
B8 H8A 1.07(4)
B9 H9A 1.04(4)
B9 H3B 1.28(5)

loop_
_geom_torsion_atom_site_label_1
_geom_torsion_atom_site_label_2
_geom_torsion_atom_site_label_3
_geom_torsion_atom_site_label_4
_geom_torsion
Ir1 N1 C8 C9 -177.5(3)
Ir1 N1 C12 C11 176.0(3)
Ir1 N1 C12 C13 -7.0(4)
Ir1 N2 C25 C24 -1.7(4)
Ir1 N2 C25 C26 -179.8(3)
Ir1 N2 C29 C28 177.1(3)
Ir1 N3 C3 C2 -6.8(4)
Ir1 N3 C3 C4 170.9(3)
Ir1 N3 C7 C6 -172.1(3)
Ir1 C19 C20 C21 174.9(3)
Ir1 C19 C24 C23 -177.7(3)
Ir1 C19 C24 C25 2.1(4)
Ir1 B2 B3 B1 -145.3(3)
Ir1 B2 B3 B4 173.1(3)
Ir1 B2 B3 B9 112.6(3)
Ir1 B2 B6 C2 -80.7(3)
Ir1 B2 B6 B1 145.1(4)
Ir1 B2 B6 B5 -175.6(3)
Ir1 B2 B6 B8 -112.7(3)
N1 C8 C9 C10 2.0(6)
N1 C12 C13 C14 -173.4(4)
N1 C12 C13 C18 2.9(5)
N2 C25 C26 C27 2.8(6)
N3 C3 C4 C5 1.9(5)
C1 C2 C3 N3 136.6(3)
C1 C2 C3 C4 -40.9(5)
C1 C2 B2 Ir1 -130.1(3)
C1 C2 B2 B1 62.3(4)
C1 C2 B2 B3 -1.6(4)
C1 C2 B2 B6 102.7(4)
C1 C2 B6 B1 -68.4(4)
C1 C2 B6 B2 -107.1(3)
C1 C2 B6 B5 -5.8(4)
C1 C2 B6 B8 36.9(3)
C1 C2 B8 B5 -97.7(4)
C1 C2 B8 B6 -140.3(3)
C1 C2 B8 B7 -36.0(3)
C1 B7 B8 C2 33.3(3)
C1 B7 B8 B5 131.4(3)
C1 B7 B8 B6 94.8(3)
C1 B7 B9 B3 -98.7(4)
C1 B7 B9 B4 -133.5(4)
C2 C1 B7 B4 64.6(4)
C2 C1 B7 B5 1.6(4)
C2 C1 B7 B8 -40.8(3)
C2 C1 B7 B9 104.3(4)
C2 C1 B8 B5 96.3(3)
C2 C1 B8 B6 34.3(3)
C2 C1 B8 B7 138.3(3)
C2 C1 B9 B3 -6.3(4)
C2 C1 B9 B4 -67.2(4)
C2 C1 B9 B7 -106.6(4)
C2 C3 C4 C5 179.4(3)
C2 B2 B3 B1 99.9(4)
C2 B2 B3 B4 58.4(4)
C2 B2 B3 B9 -2.1(4)
C2 B2 B6 B1 -134.3(4)
C2 B2 B6 B5 -94.9(3)
C2 B2 B6 B8 -32.0(3)
C2 B6 B8 C1 -31.9(3)
C2 B6 B8 B5 -130.4(3)
C2 B6 B8 B7 -94.0(3)
C3 N3 C7 C6 1.9(5)
C3 C2 B2 Ir1 17.6(4)
C3 C2 B2 B1 -150.1(3)
C3 C2 B2 B3 146.0(3)
C3 C2 B2 B6 -109.7(4)
C3 C2 B6 B1 151.2(4)
C3 C2 B6 B2 112.5(4)
C3 C2 B6 B5 -146.2(3)
C3 C2 B6 B8 -103.5(4)
C3 C2 B8 C1 -108.9(3)
C3 C2 B8 B5 153.4(3)
C3 C2 B8 B6 110.8(3)
C3 C2 B8 B7 -145.0(3)
C3 C4 C5 C6 0.6(6)
C4 C5 C6 C7 -1.8(6)
C5 C6 C7 N3 0.6(6)
C7 N3 C3 C2 179.2(3)
C7 N3 C3 C4 -3.1(5)
C8 N1 C12 C11 0.3(5)
C8 N1 C12 C13 177.3(3)
C8 C9 C10 C11 0.1(6)
C9 C10 C11 C12 -1.8(6)
C10 C11 C12 N1 1.6(6)
C10 C11 C12 C13 -175.0(4)
C11 C12 C13 C14 3.4(6)
C11 C12 C13 C18 179.7(4)
C12 N1 C8 C9 -2.2(6)
C12 C13 C14 C15 175.2(4)
C12 C13 C18 Ir1 2.4(5)
C12 C13 C18 C17 -173.6(4)
C13 C14 C15 C16 -1.4(6)
C14 C13 C18 Ir1 178.8(3)
C14 C13 C18 C17 2.8(6)
C14 C15 C16 C17 1.8(7)
C15 C16 C17 C18 0.2(7)
C16 C17 C18 Ir1 -177.8(3)
C16 C17 C18 C13 -2.5(6)
C18 C13 C14 C15 -0.9(6)
C19 C20 C21 C22 2.7(6)
C19 C24 C25 N2 -0.3(5)
C19 C24 C25 C26 177.7(4)
C20 C19 C24 C23 -1.6(5)
C20 C19 C24 C25 178.2(3)
C20 C21 C22 C23 -2.5(6)
C21 C22 C23 C24 0.4(6)
C22 C23 C24 C19 1.7(6)
C22 C23 C24 C25 -178.1(4)
C23 C24 C25 N2 179.5(3)
C23 C24 C25 C26 -2.5(6)
C24 C19 C20 C21 -0.6(6)
C24 C25 C26 C27 -175.1(4)
C25 N2 C29 C28 0.7(6)
C25 C26 C27 C28 0.0(6)
C26 C27 C28 C29 -2.4(6)
C27 C28 C29 N2 2.1(6)
C29 N2 C25 C24 175.0(3)
C29 N2 C25 C26 -3.1(5)
B1 B2 B3 B4 -41.6(3)
B1 B2 B3 B9 -102.1(3)
B1 B2 B6 C2 134.3(4)
B1 B2 B6 B5 39.3(3)
B1 B2 B6 B8 102.2(4)
B1 B3 B4 B5 -33.3(3)
B1 B3 B4 B7 -96.4(4)
B1 B3 B4 B9 -134.0(3)
B1 B3 B9 C1 -55.3(4)
B1 B3 B9 B4 41.0(3)
B1 B3 B9 B7 6.2(4)
B1 B4 B5 B6 -37.3(3)
B1 B4 B5 B7 -138.2(3)
B1 B4 B5 B8 -100.3(4)
B1 B4 B7 C1 -63.3(4)
B1 B4 B7 B5 36.8(3)
B1 B4 B7 B8 -2.4(5)
B1 B4 B7 B9 -100.4(4)
B1 B4 B9 C1 60.6(4)
B1 B4 B9 B3 -40.0(3)
B1 B4 B9 B7 100.2(3)
B1 B5 B6 C2 -94.8(3)
B1 B5 B6 B2 -38.3(3)
B1 B5 B6 B8 -137.5(3)
B1 B5 B7 C1 57.4(4)
B1 B5 B7 B4 -37.9(3)
B1 B5 B7 B8 98.9(4)
B1 B5 B7 B9 0.3(4)
B1 B5 B8 C1 -60.2(4)
B1 B5 B8 C2 -4.9(4)
B1 B5 B8 B6 37.3(3)
B1 B5 B8 B7 -102.0(4)
B1 B6 B8 C1 59.9(4)
B1 B6 B8 C2 91.8(3)
B1 B6 B8 B5 -38.6(3)
B1 B6 B8 B7 -2.1(4)
B2 C2 C3 N3 -10.0(5)
B2 C2 C3 C4 172.5(3)
B2 C2 B6 B1 38.6(3)
B2 C2 B6 B5 101.2(3)
B2 C2 B6 B8 144.0(3)
B2 C2 B8 C1 104.7(4)
B2 C2 B8 B5 7.0(4)
B2 C2 B8 B6 -35.7(3)
B2 C2 B8 B7 68.6(4)
B2 B1 B3 B4 133.1(3)
B2 B1 B3 B9 93.3(3)
B2 B1 B4 B3 -41.4(3)
B2 B1 B4 B5 101.5(3)
B2 B1 B4 B7 65.1(4)
B2 B1 B4 B9 0.2(4)
B2 B1 B5 B4 -98.2(4)
B2 B1 B5 B6 39.5(3)
B2 B1 B5 B7 -60.7(4)
B2 B1 B5 B8 1.8(4)
B2 B1 B6 C2 -36.3(3)
B2 B1 B6 B5 -136.2(3)
B2 B1 B6 B8 -98.0(3)
B2 B3 B4 B1 40.2(3)
B2 B3 B4 B5 7.0(4)
B2 B3 B4 B7 -56.2(4)
B2 B3 B4 B9 -93.8(3)
B2 B3 B9 C1 4.9(4)
B2 B3 B9 B4 101.2(3)
B2 B3 B9 B7 66.4(4)
B2 B6 B8 C1 -2.1(4)
B2 B6 B8 C2 29.8(3)
B2 B6 B8 B5 -100.6(3)
B2 B6 B8 B7 -64.1(4)
B3 B1 B2 Ir1 103.8(6)
B3 B1 B2 C2 -101.2(3)
B3 B1 B2 B6 -142.4(3)
B3 B1 B4 B5 142.9(3)
B3 B1 B4 B7 106.5(4)
B3 B1 B4 B9 41.7(3)
B3 B1 B5 B4 -33.7(3)
B3 B1 B5 B6 104.0(3)
B3 B1 B5 B7 3.8(4)
B3 B1 B5 B8 66.4(4)
B3 B1 B6 C2 -1.4(4)
B3 B1 B6 B2 34.9(3)
B3 B1 B6 B5 -101.3(4)
B3 B1 B6 B8 -63.1(4)
B3 B2 B6 C2 99.7(3)
B3 B2 B6 B1 -34.6(3)
B3 B2 B6 B5 4.7(4)
B3 B2 B6 B8 67.7(4)
B3 B4 B5 B1 33.1(3)
B3 B4 B5 B6 -4.3(4)
B3 B4 B5 B7 -105.1(4)
B3 B4 B5 B8 -67.2(4)
B3 B4 B7 C1 -0.7(4)
B3 B4 B7 B5 99.3(4)
B3 B4 B7 B8 60.2(4)
B3 B4 B7 B9 -37.9(3)
B3 B4 B9 C1 100.6(3)
B3 B4 B9 B7 140.1(4)
B4 B1 B2 Ir1 144.8(5)
B4 B1 B2 C2 -60.2(4)
B4 B1 B2 B3 41.0(3)
B4 B1 B2 B6 -101.4(3)
B4 B1 B3 B2 -133.1(3)
B4 B1 B3 B9 -39.8(3)
B4 B1 B5 B6 137.7(3)
B4 B1 B5 B7 37.5(3)
B4 B1 B5 B8 100.1(4)
B4 B1 B6 C2 62.4(4)
B4 B1 B6 B2 98.7(3)
B4 B1 B6 B5 -37.5(3)
B4 B1 B6 B8 0.6(4)
B4 B3 B9 C1 -96.2(4)
B4 B3 B9 B7 -34.8(3)
B4 B5 B6 C2 -56.6(4)
B4 B5 B6 B1 38.1(3)
B4 B5 B6 B2 -0.2(4)
B4 B5 B6 B8 -99.4(4)
B4 B5 B7 C1 95.3(4)
B4 B5 B7 B8 136.8(4)
B4 B5 B7 B9 38.2(3)
B4 B5 B8 C1 3.6(4)
B4 B5 B8 C2 58.9(4)
B4 B5 B8 B6 101.1(4)
B4 B5 B8 B7 -38.2(3)
B4 B7 B8 C1 -92.0(4)
B4 B7 B8 C2 -58.7(4)
B4 B7 B8 B5 39.4(3)
B4 B7 B8 B6 2.8(5)
B4 B7 B9 C1 133.5(4)
B4 B7 B9 B3 34.9(3)
B5 B1 B2 Ir1 -152.6(5)
B5 B1 B2 C2 2.4(4)
B5 B1 B2 B3 103.6(4)
B5 B1 B2 B6 -38.8(3)
B5 B1 B3 B2 -99.4(3)
B5 B1 B3 B4 33.6(3)
B5 B1 B3 B9 -6.2(4)
B5 B1 B4 B3 -142.9(3)
B5 B1 B4 B7 -36.5(3)
B5 B1 B4 B9 -101.3(4)
B5 B1 B6 C2 99.9(3)
B5 B1 B6 B2 136.2(3)
B5 B1 B6 B8 38.1(3)
B5 B4 B7 C1 -100.0(4)
B5 B4 B7 B8 -39.2(3)
B5 B4 B7 B9 -137.2(4)
B5 B4 B9 C1 -2.0(4)
B5 B4 B9 B3 -102.5(4)
B5 B4 B9 B7 37.6(3)
B5 B6 B8 C1 98.5(3)
B5 B6 B8 C2 130.4(3)
B5 B6 B8 B7 36.5(3)
B5 B7 B8 C1 -131.4(3)
B5 B7 B8 C2 -98.1(3)
B5 B7 B8 B6 -36.6(3)
B5 B7 B9 C1 94.6(4)
B5 B7 B9 B3 -4.0(4)
B5 B7 B9 B4 -38.9(3)
B6 C2 C3 N3 -85.4(4)
B6 C2 C3 C4 97.0(4)
B6 C2 B2 Ir1 127.2(3)
B6 C2 B2 B1 -40.4(3)
B6 C2 B2 B3 -104.3(4)
B6 C2 B8 C1 140.3(3)
B6 C2 B8 B5 42.7(3)
B6 C2 B8 B7 104.3(3)
B6 B1 B2 Ir1 -113.8(6)
B6 B1 B2 C2 41.2(3)
B6 B1 B2 B3 142.4(3)
B6 B1 B3 B2 -35.0(3)
B6 B1 B3 B4 98.0(4)
B6 B1 B3 B9 58.2(4)
B6 B1 B4 B3 -105.4(3)
B6 B1 B4 B5 37.5(3)
B6 B1 B4 B7 1.1(4)
B6 B1 B4 B9 -63.8(4)
B6 B1 B5 B4 -137.7(3)
B6 B1 B5 B7 -100.2(4)
B6 B1 B5 B8 -37.6(3)
B6 B2 B3 B1 34.3(3)
B6 B2 B3 B4 -7.2(4)
B6 B2 B3 B9 -67.7(4)
B6 B5 B7 C1 -5.2(4)
B6 B5 B7 B4 -100.5(4)
B6 B5 B7 B8 36.3(3)
B6 B5 B7 B9 -62.3(4)
B6 B5 B8 C1 -97.6(3)
B6 B5 B8 C2 -42.2(3)
B6 B5 B8 B7 -139.3(3)
B7 C1 C2 C3 143.9(3)
B7 C1 C2 B2 -67.2(4)
B7 C1 C2 B6 2.7(4)
B7 C1 C2 B8 39.4(3)
B7 C1 B8 C2 -138.3(3)
B7 C1 B8 B5 -41.9(3)
B7 C1 B8 B6 -104.0(3)
B7 C1 B9 B3 100.3(4)
B7 C1 B9 B4 39.4(3)
B7 B4 B5 B1 138.2(3)
B7 B4 B5 B6 100.9(4)
B7 B4 B5 B8 37.9(3)
B7 B4 B9 C1 -39.6(3)
B7 B4 B9 B3 -140.1(4)
B7 B5 B6 C2 6.7(4)
B7 B5 B6 B1 101.4(4)
B7 B5 B6 B2 63.1(4)
B7 B5 B6 B8 -36.1(3)
B7 B5 B8 C1 41.8(3)
B7 B5 B8 C2 97.1(3)
B7 B5 B8 B6 139.3(3)
B8 C1 C2 C3 104.5(4)
B8 C1 C2 B2 -106.5(3)
B8 C1 C2 B6 -36.6(3)
B8 C1 B7 B4 105.4(3)
B8 C1 B7 B5 42.5(3)
B8 C1 B7 B9 145.1(3)
B8 C1 B9 B3 65.6(4)
B8 C1 B9 B4 4.8(5)
B8 C1 B9 B7 -34.6(4)
B8 C2 C3 N3 -154.2(3)
B8 C2 C3 C4 28.2(5)
B8 C2 B2 Ir1 161.7(3)
B8 C2 B2 B1 -6.0(4)
B8 C2 B2 B3 -69.9(4)
B8 C2 B2 B6 34.4(3)
B8 C2 B6 B1 -105.4(4)
B8 C2 B6 B2 -144.0(3)
B8 C2 B6 B5 -42.7(3)
B8 B5 B6 C2 42.7(3)
B8 B5 B6 B1 137.5(3)
B8 B5 B6 B2 99.2(3)
B8 B5 B7 C1 -41.5(3)
B8 B5 B7 B4 -136.8(4)
B8 B5 B7 B9 -98.6(4)
B8 B7 B9 C1 30.7(3)
B8 B7 B9 B3 -68.0(4)
B8 B7 B9 B4 -102.8(4)
B9 C1 C2 C3 -143.6(4)
B9 C1 C2 B2 5.3(5)
B9 C1 C2 B6 75.2(4)
B9 C1 C2 B8 111.8(4)
B9 C1 B7 B4 -39.7(3)
B9 C1 B7 B5 -102.6(3)
B9 C1 B7 B8 -145.1(3)
B9 C1 B8 C2 -101.9(4)
B9 C1 B8 B5 -5.5(5)
B9 C1 B8 B6 -67.5(4)
B9 C1 B8 B7 36.4(4)
B9 B3 B4 B1 134.0(3)
B9 B3 B4 B5 100.8(4)
B9 B3 B4 B7 37.7(3)
B9 B4 B5 B1 99.2(4)
B9 B4 B5 B6 61.8(4)
B9 B4 B5 B7 -39.0(3)
B9 B4 B5 B8 -1.1(5)
B9 B4 B7 C1 37.2(3)
B9 B4 B7 B5 137.2(4)
B9 B4 B7 B8 98.0(4)
B9 B7 B8 C1 -29.1(3)
B9 B7 B8 C2 4.2(4)
B9 B7 B8 B5 102.3(4)
B9 B7 B8 B6 65.7(4)
